data_7026571
loop_
_publ_author_name
'Xu, Bao-Hua'
'Kehr, Gerald'
'Fr\"ohlich, Roland'
'Nauha, Elisa'
'Erker, Gerhard'

_publ_section_title
;
 Zirconocene complexes bearing novel 3-dimethylamino-1,2-dihydropentalene
 derived ligand systems.
;
_journal_issue 41
_journal_name_full 'Dalton transactions (Cambridge, England : 2003)'
_journal_page_first 9973
_journal_page_last 9981
_journal_paper_doi 10.1039/c0dt00515k
_journal_volume 39
_journal_year 2010
_chemical_formula_sum 'C15 H17 Cl2 N Zr'
_chemical_formula_weight 373.42
_chemical_name_systematic
;
?
;
_space_group_IT_number 19
_symmetry_cell_setting orthorhombic
_symmetry_space_group_name_Hall 'P 2ac 2ab'
_symmetry_space_group_name_H-M 'P 21 21 21'
_atom_sites_solution_hydrogens geom
_atom_sites_solution_primary direct
_atom_sites_solution_secondary difmap
_audit_creation_method SHELXL-97
_cell_angle_alpha 90.00
_cell_angle_beta 90.00
_cell_angle_gamma 90.00
_cell_formula_units_Z 4
_cell_length_a 6.6449(2)
_cell_length_b 11.6187(3)
_cell_length_c 19.6379(5)
_cell_measurement_reflns_used 2430
_cell_measurement_temperature 223(2)
_cell_measurement_theta_max 27.88
_cell_measurement_theta_min 4.08
_cell_volume 1516.15(7)
_computing_cell_refinement 'Collect (Nonius B.V., 1998)'
_computing_data_collection 'Collect (Nonius B.V., 1998)'
_computing_data_reduction 'Denzo-SMN (Otwinowski & MInor, 1997)'
_computing_molecular_graphics 'XP (BrukerAXS, 2000)'
_computing_publication_material 'SHELXL-97 (Sheldrick, 1997)'
_computing_structure_refinement 'SHELXL-97 (Sheldrick, 1997)'
_computing_structure_solution 'SHELXS-97 (Sheldrick, 1990)'
_diffrn_ambient_temperature 223(2)
_diffrn_measured_fraction_theta_full 0.982
_diffrn_measured_fraction_theta_max 0.982
_diffrn_measurement_device_type 'Nonius KappaCCD APEXII'
_diffrn_measurement_method '\w and \f scans'
_diffrn_radiation_monochromator 'Montel mirror'
_diffrn_radiation_source 'rotating anode Nonius FR591'
_diffrn_radiation_type MoK\a
_diffrn_radiation_wavelength 0.71073
_diffrn_reflns_av_R_equivalents 0.032
_diffrn_reflns_av_sigmaI/netI 0.0269
_diffrn_reflns_limit_h_max 8
_diffrn_reflns_limit_h_min -8
_diffrn_reflns_limit_k_max 15
_diffrn_reflns_limit_k_min -15
_diffrn_reflns_limit_l_max 25
_diffrn_reflns_limit_l_min -25
_diffrn_reflns_number 7197
_diffrn_reflns_theta_full 27.88
_diffrn_reflns_theta_max 27.88
_diffrn_reflns_theta_min 4.10
_exptl_absorpt_coefficient_mu 1.063
_exptl_absorpt_correction_T_max 0.9198
_exptl_absorpt_correction_T_min 0.7073
_exptl_absorpt_correction_type multi-scan
_exptl_absorpt_process_details 'Denzo (Otwinowski, Borek, Majewski & Minor, 2003)'
_exptl_crystal_colour red-yellow
_exptl_crystal_density_diffrn 1.636
_exptl_crystal_density_method 'not measured'
_exptl_crystal_description needle
_exptl_crystal_F_000 752
_exptl_crystal_size_max 0.35
_exptl_crystal_size_mid 0.10
_exptl_crystal_size_min 0.08
_refine_diff_density_max 0.483
_refine_diff_density_min -0.280
_refine_diff_density_rms 0.062
_refine_ls_abs_structure_details 'Flack H D (1983), Acta Cryst. A39, 876-881'
_refine_ls_abs_structure_Flack 0.15(7)
_refine_ls_extinction_method none
_refine_ls_goodness_of_fit_ref 1.087
_refine_ls_hydrogen_treatment constr
_refine_ls_matrix_type full
_refine_ls_number_parameters 174
_refine_ls_number_reflns 3548
_refine_ls_number_restraints 0
_refine_ls_restrained_S_all 1.087
_refine_ls_R_factor_all 0.0397
_refine_ls_R_factor_gt 0.0377
_refine_ls_shift/su_max 0.002
_refine_ls_shift/su_mean 0.000
_refine_ls_structure_factor_coef Fsqd
_refine_ls_weighting_details 'calc w=1/[\s^2^(Fo^2^)+(0.0169P)^2^+2.3908P] where P=(Fo^2^+2Fc^2^)/3'
_refine_ls_weighting_scheme calc
_refine_ls_wR_factor_gt 0.0820
_refine_ls_wR_factor_ref 0.0837
_reflns_number_gt 3433
_reflns_number_total 3548
_reflns_threshold_expression >2sigma(I)
_cod_data_source_file c0dt00515k.txt
_cod_data_source_block erk5291
_cod_original_sg_symbol_H-M P212121
_cod_database_code 7026571

loop_
_symmetry_equiv_pos_as_xyz
'x, y, z'
'-x+1/2, -y, z+1/2'
'-x, y+1/2, -z+1/2'
'x+1/2, -y+1/2, -z'

loop_
_atom_site_label
_atom_site_type_symbol
_atom_site_fract_x
_atom_site_fract_y
_atom_site_fract_z
_atom_site_U_iso_or_equiv
_atom_site_adp_type
_atom_site_occupancy
_atom_site_symmetry_multiplicity
_atom_site_calc_flag
_atom_site_refinement_flags
Zr1 Zr 0.80452(5) 0.60147(3) 0.853906(18) 0.03728(9) Uani 1 1 d .
Cl1 Cl 1.06671(17) 0.63321(11) 0.93814(6) 0.0594(3) Uani 1 1 d .
Cl2 Cl 1.03160(17) 0.57522(11) 0.75678(6) 0.0562(3) Uani 1 1 d .
N1 N 0.8334(9) 0.4237(4) 1.0573(2) 0.0832(14) Uani 1 1 d .
C1 C 1.0293(8) 0.3235(4) 0.8909(3) 0.0663(14) Uani 1 1 d .
H1A H 1.1453 0.3605 0.8692 0.080 Uiso 1 1 calc R
H1B H 1.0249 0.2423 0.8774 0.080 Uiso 1 1 calc R
C2 C 1.0370(8) 0.3359(4) 0.9668(3) 0.0604(12) Uani 1 1 d .
H2 H 1.1396 0.3055 0.9944 0.072 Uiso 1 1 calc R
C3 C 0.8764(7) 0.3970(4) 0.9908(2) 0.0563(11) Uani 1 1 d .
C4 C 0.7487(6) 0.4255(3) 0.9327(2) 0.0469(10) Uani 1 1 d .
C5 C 0.5587(7) 0.4746(4) 0.9129(3) 0.0640(15) Uani 1 1 d .
H5 H 0.4659 0.5120 0.9415 0.077 Uiso 1 1 calc R
C6 C 0.5393(9) 0.4560(5) 0.8434(3) 0.0724(17) Uani 1 1 d .
H6 H 0.4275 0.4780 0.8171 0.087 Uiso 1 1 calc R
C7 C 0.7101(9) 0.3998(4) 0.8180(3) 0.0691(14) Uani 1 1 d .
H7 H 0.7334 0.3774 0.7727 0.083 Uiso 1 1 calc R
C8 C 0.8386(7) 0.3835(4) 0.8733(2) 0.0537(11) Uani 1 1 d .
C9 C 0.9894(13) 0.3952(7) 1.1074(3) 0.110(3) Uani 1 1 d .
H9A H 1.0034 0.3123 1.1105 0.165 Uiso 1 1 calc R
H9B H 0.9516 0.4258 1.1515 0.165 Uiso 1 1 calc R
H9C H 1.1165 0.4288 1.0933 0.165 Uiso 1 1 calc R
C10 C 0.6889(12) 0.5080(5) 1.0741(3) 0.092(2) Uani 1 1 d .
H10A H 0.7356 0.5829 1.0590 0.138 Uiso 1 1 calc R
H10B H 0.6693 0.5093 1.1230 0.138 Uiso 1 1 calc R
H10C H 0.5625 0.4899 1.0518 0.138 Uiso 1 1 calc R
C11 C 0.8095(10) 0.8109(4) 0.8239(3) 0.0672(13) Uani 1 1 d .
H11 H 0.9336 0.8444 0.8123 0.081 Uiso 1 1 calc R
C12 C 0.7296(10) 0.8055(4) 0.8877(3) 0.0728(17) Uani 1 1 d .
H12 H 0.7890 0.8368 0.9270 0.087 Uiso 1 1 calc R
C13 C 0.5516(10) 0.7484(5) 0.8861(4) 0.080(2) Uani 1 1 d .
H13 H 0.4695 0.7314 0.9238 0.096 Uiso 1 1 calc R
C14 C 0.5130(9) 0.7198(5) 0.8189(5) 0.089(2) Uani 1 1 d .
H14 H 0.3985 0.6812 0.8025 0.107 Uiso 1 1 calc R
C15 C 0.6785(12) 0.7594(5) 0.7795(3) 0.0805(18) Uani 1 1 d .
H15 H 0.6948 0.7518 0.7322 0.097 Uiso 1 1 calc R

loop_
_atom_site_aniso_label
_atom_site_aniso_U_11
_atom_site_aniso_U_22
_atom_site_aniso_U_33
_atom_site_aniso_U_23
_atom_site_aniso_U_13
_atom_site_aniso_U_12
Zr1 0.03117(15) 0.04029(17) 0.04038(16) 0.00220(16) -0.00282(16) -0.00468(16)
Cl1 0.0489(6) 0.0773(8) 0.0521(6) 0.0058(5) -0.0144(5) -0.0167(5)
Cl2 0.0510(6) 0.0655(7) 0.0521(6) -0.0086(5) 0.0074(5) 0.0007(5)
N1 0.112(4) 0.075(3) 0.063(3) 0.014(2) 0.003(3) 0.021(3)
C1 0.060(3) 0.042(2) 0.097(4) -0.002(2) 0.014(3) 0.004(2)
C2 0.049(3) 0.051(3) 0.081(3) 0.014(2) -0.001(2) 0.009(2)
C3 0.063(3) 0.046(2) 0.060(2) 0.011(2) 0.008(2) 0.008(2)
C4 0.040(2) 0.0336(19) 0.067(3) 0.0086(18) 0.0066(18) -0.0021(14)
C5 0.032(2) 0.052(3) 0.108(4) 0.026(3) 0.020(3) 0.0012(19)
C6 0.059(3) 0.066(3) 0.092(4) 0.020(3) -0.029(3) -0.029(3)
C7 0.082(4) 0.052(3) 0.073(3) -0.002(2) -0.011(3) -0.036(3)
C8 0.052(2) 0.043(2) 0.066(3) 0.0021(19) 0.001(2) -0.014(2)
C9 0.167(7) 0.097(5) 0.066(4) 0.027(4) -0.023(4) -0.001(6)
C10 0.124(6) 0.073(3) 0.078(4) -0.005(3) 0.041(4) 0.004(4)
C11 0.063(3) 0.045(2) 0.094(4) 0.020(2) 0.016(3) -0.001(3)
C12 0.098(5) 0.046(3) 0.075(3) -0.008(2) -0.009(3) 0.005(3)
C13 0.062(4) 0.060(3) 0.118(5) 0.000(3) 0.039(4) 0.011(3)
C14 0.048(3) 0.049(3) 0.171(7) 0.003(4) -0.037(4) 0.003(2)
C15 0.121(5) 0.064(3) 0.056(3) 0.009(2) -0.021(4) 0.036(4)

loop_
_atom_type_symbol
_atom_type_description
_atom_type_scat_dispersion_real
_atom_type_scat_dispersion_imag
_atom_type_scat_source
C C 0.0033 0.0016 'International Tables Vol C Tables 4.2.6.8 and 6.1.1.4'
H H 0.0000 0.0000 'International Tables Vol C Tables 4.2.6.8 and 6.1.1.4'
N N 0.0061 0.0033 'International Tables Vol C Tables 4.2.6.8 and 6.1.1.4'
Cl Cl 0.1484 0.1585 'International Tables Vol C Tables 4.2.6.8 and 6.1.1.4'
Zr Zr -2.9673 0.5597 'International Tables Vol C Tables 4.2.6.8 and 6.1.1.4'

loop_
_geom_angle_atom_site_label_1
_geom_angle_atom_site_label_2
_geom_angle_atom_site_label_3
_geom_angle
Cl1 Zr1 C6 132.66(14)
Cl1 Zr1 Cl2 96.15(4)
C6 Zr1 Cl2 106.93(17)
Cl1 Zr1 C14 131.78(18)
C6 Zr1 C14 78.2(2)
Cl2 Zr1 C14 109.6(2)
Cl1 Zr1 C13 102.0(2)
C6 Zr1 C13 90.5(2)
Cl2 Zr1 C13 134.59(17)
C14 Zr1 C13 32.5(2)
Cl1 Zr1 C5 104.09(15)
C6 Zr1 C5 32.7(2)
Cl2 Zr1 C5 133.91(14)
C14 Zr1 C5 86.8(2)
C13 Zr1 C5 81.00(18)
Cl1 Zr1 C15 121.89(17)
C6 Zr1 C15 102.5(2)
Cl2 Zr1 C15 80.93(16)
C14 Zr1 C15 33.3(2)
C13 Zr1 C15 54.1(2)
C5 Zr1 C15 119.3(2)
Cl1 Zr1 C11 90.19(16)
C6 Zr1 C11 131.3(2)
Cl2 Zr1 C11 85.96(14)
C14 Zr1 C11 53.5(2)
C13 Zr1 C11 53.1(2)
C5 Zr1 C11 133.97(18)
C15 Zr1 C11 31.82(19)
Cl1 Zr1 C12 79.58(15)
C6 Zr1 C12 122.1(2)
Cl2 Zr1 C12 116.42(15)
C14 Zr1 C12 52.7(2)
C13 Zr1 C12 31.5(2)
C5 Zr1 C12 107.8(2)
C15 Zr1 C12 52.60(19)
C11 Zr1 C12 31.51(17)
Cl1 Zr1 C7 120.56(14)
C6 Zr1 C7 32.65(19)
Cl2 Zr1 C7 79.66(14)
C14 Zr1 C7 104.1(2)
C13 Zr1 C7 122.8(2)
C5 Zr1 C7 54.35(19)
C15 Zr1 C7 115.9(2)
C11 Zr1 C7 147.1(2)
C12 Zr1 C7 154.2(2)
Cl1 Zr1 C8 89.18(11)
C6 Zr1 C8 52.88(17)
Cl2 Zr1 C8 86.46(11)
C14 Zr1 C8 131.12(18)
C13 Zr1 C8 134.48(18)
C5 Zr1 C8 53.51(15)
C15 Zr1 C8 147.37(19)
C11 Zr1 C8 172.28(17)
C12 Zr1 C8 155.27(17)
C7 Zr1 C8 31.70(16)
Cl1 Zr1 C4 79.39(10)
C6 Zr1 C4 53.36(16)
Cl2 Zr1 C4 117.05(10)
C14 Zr1 C4 119.5(2)
C13 Zr1 C4 107.09(18)
C5 Zr1 C4 32.84(14)
C15 Zr1 C4 152.1(2)
C11 Zr1 C4 155.42(17)
C12 Zr1 C4 123.97(18)
C7 Zr1 C4 53.05(16)
C8 Zr1 C4 31.46(14)
C3 N1 C10 121.4(5)
C3 N1 C9 116.1(5)
C10 N1 C9 118.8(6)
C8 C1 C2 102.5(4)
C8 C1 H1A 111.3
C2 C1 H1A 111.3
C8 C1 H1B 111.3
C2 C1 H1B 111.3
H1A C1 H1B 109.2
C3 C2 C1 111.5(4)
C3 C2 H2 124.2
C1 C2 H2 124.2
C2 C3 N1 127.5(5)
C2 C3 C4 107.6(4)
N1 C3 C4 124.8(4)
C8 C4 C5 106.7(4)
C8 C4 C3 108.9(4)
C5 C4 C3 144.2(5)
C8 C4 Zr1 73.5(3)
C5 C4 Zr1 69.6(2)
C3 C4 Zr1 124.2(3)
C6 C5 C4 106.6(5)
C6 C5 Zr1 72.2(3)
C4 C5 Zr1 77.6(2)
C6 C5 H5 126.7
C4 C5 H5 126.7
Zr1 C5 H5 115.8
C5 C6 C7 110.3(5)
C5 C6 Zr1 75.1(3)
C7 C6 Zr1 76.6(3)
C5 C6 H6 124.9
C7 C6 H6 124.9
Zr1 C6 H6 115.3
C8 C7 C6 106.5(5)
C8 C7 Zr1 75.9(3)
C6 C7 Zr1 70.7(3)
C8 C7 H7 126.8
C6 C7 H7 126.8
Zr1 C7 H7 118.6
C7 C8 C4 109.9(5)
C7 C8 C1 140.1(5)
C4 C8 C1 109.4(4)
C7 C8 Zr1 72.4(3)
C4 C8 Zr1 75.1(2)
C1 C8 Zr1 124.8(3)
N1 C9 H9A 109.5
N1 C9 H9B 109.5
H9A C9 H9B 109.5
N1 C9 H9C 109.5
H9A C9 H9C 109.5
H9B C9 H9C 109.5
N1 C10 H10A 109.5
N1 C10 H10B 109.5
H10A C10 H10B 109.5
N1 C10 H10C 109.5
H10A C10 H10C 109.5
H10B C10 H10C 109.5
C12 C11 C15 108.5(6)
C12 C11 Zr1 74.6(3)
C15 C11 Zr1 73.5(3)
C12 C11 H11 125.8
C15 C11 H11 125.8
Zr1 C11 H11 118.1
C13 C12 C11 110.0(6)
C13 C12 Zr1 72.8(3)
C11 C12 Zr1 73.9(3)
C13 C12 H12 125.0
C11 C12 H12 125.0
Zr1 C12 H12 119.9
C12 C13 C14 107.5(6)
C12 C13 Zr1 75.6(3)
C14 C13 Zr1 73.5(3)
C12 C13 H13 126.3
C14 C13 H13 126.3
Zr1 C13 H13 116.7
C13 C14 C15 107.3(5)
C13 C14 Zr1 74.0(4)
C15 C14 Zr1 74.1(3)
C13 C14 H14 126.4
C15 C14 H14 126.4
Zr1 C14 H14 117.7
C11 C15 C14 106.7(5)
C11 C15 Zr1 74.6(3)
C14 C15 Zr1 72.7(3)
C11 C15 H15 126.7
C14 C15 H15 126.7
Zr1 C15 H15 118.1

loop_
_geom_bond_atom_site_label_1
_geom_bond_atom_site_label_2
_geom_bond_distance
Zr1 Cl1 2.4306(11)
Zr1 C6 2.451(5)
Zr1 Cl2 2.4511(12)
Zr1 C14 2.473(5)
Zr1 C13 2.478(6)
Zr1 C5 2.487(4)
Zr1 C15 2.491(5)
Zr1 C11 2.504(5)
Zr1 C12 2.512(5)
Zr1 C7 2.526(5)
Zr1 C8 2.571(5)
Zr1 C4 2.591(4)
N1 C3 1.373(6)
N1 C10 1.411(8)
N1 C9 1.467(8)
C1 C8 1.487(7)
C1 C2 1.498(8)
C1 H1A 0.9800
C1 H1B 0.9800
C2 C3 1.366(6)
C2 H2 0.9400
C3 C4 1.460(6)
C4 C8 1.400(6)
C4 C5 1.439(6)
C5 C6 1.389(8)
C5 H5 0.9400
C6 C7 1.401(8)
C6 H6 0.9400
C7 C8 1.393(7)
C7 H7 0.9400
C9 H9A 0.9700
C9 H9B 0.9700
C9 H9C 0.9700
C10 H10A 0.9700
C10 H10B 0.9700
C10 H10C 0.9700
C11 C12 1.362(7)
C11 C15 1.369(8)
C11 H11 0.9400
C12 C13 1.357(9)
C12 H12 0.9400
C13 C14 1.385(9)
C13 H13 0.9400
C14 C15 1.422(10)
C14 H14 0.9400
C15 H15 0.9400

loop_
_geom_torsion_atom_site_label_1
_geom_torsion_atom_site_label_2
_geom_torsion_atom_site_label_3
_geom_torsion_atom_site_label_4
_geom_torsion
C8 C1 C2 C3 -1.3(6)
C1 C2 C3 N1 179.1(5)
C1 C2 C3 C4 1.9(6)
C10 N1 C3 C2 165.7(6)
C9 N1 C3 C2 7.8(9)
C10 N1 C3 C4 -17.5(9)
C9 N1 C3 C4 -175.4(5)
C2 C3 C4 C8 -1.8(5)
N1 C3 C4 C8 -179.1(5)
C2 C3 C4 C5 172.9(6)
N1 C3 C4 C5 -4.4(10)
C2 C3 C4 Zr1 -84.3(5)
N1 C3 C4 Zr1 98.4(5)
Cl1 Zr1 C4 C8 -106.2(3)
C6 Zr1 C4 C8 77.0(3)
Cl2 Zr1 C4 C8 -14.6(3)
C14 Zr1 C4 C8 121.6(3)
C13 Zr1 C4 C8 154.4(3)
C5 Zr1 C4 C8 115.5(4)
C15 Zr1 C4 C8 111.2(4)
C11 Zr1 C4 C8 -172.5(4)
C12 Zr1 C4 C8 -175.8(3)
C7 Zr1 C4 C8 35.9(3)
Cl1 Zr1 C4 C5 138.3(3)
C6 Zr1 C4 C5 -38.5(3)
Cl2 Zr1 C4 C5 -130.1(3)
C14 Zr1 C4 C5 6.0(4)
C13 Zr1 C4 C5 38.9(4)
C15 Zr1 C4 C5 -4.3(5)
C11 Zr1 C4 C5 72.0(6)
C12 Zr1 C4 C5 68.7(4)
C7 Zr1 C4 C5 -79.7(4)
C8 Zr1 C4 C5 -115.5(4)
Cl1 Zr1 C4 C3 -4.2(3)
C6 Zr1 C4 C3 179.0(5)
Cl2 Zr1 C4 C3 87.4(4)
C14 Zr1 C4 C3 -136.5(4)
C13 Zr1 C4 C3 -103.6(4)
C5 Zr1 C4 C3 -142.5(6)
C15 Zr1 C4 C3 -146.8(4)
C11 Zr1 C4 C3 -70.5(5)
C12 Zr1 C4 C3 -73.8(4)
C7 Zr1 C4 C3 137.8(4)
C8 Zr1 C4 C3 102.0(4)
C8 C4 C5 C6 2.3(5)
C3 C4 C5 C6 -172.4(6)
Zr1 C4 C5 C6 66.9(3)
C8 C4 C5 Zr1 -64.6(3)
C3 C4 C5 Zr1 120.6(6)
Cl1 Zr1 C5 C6 -154.5(3)
Cl2 Zr1 C5 C6 -41.2(4)
C14 Zr1 C5 C6 73.1(4)
C13 Zr1 C5 C6 105.3(4)
C15 Zr1 C5 C6 65.6(4)
C11 Zr1 C5 C6 101.2(4)
C12 Zr1 C5 C6 122.1(3)
C7 Zr1 C5 C6 -36.8(3)
C8 Zr1 C5 C6 -76.3(4)
C4 Zr1 C5 C6 -112.2(5)
Cl1 Zr1 C5 C4 -42.4(3)
C6 Zr1 C5 C4 112.2(5)
Cl2 Zr1 C5 C4 70.9(4)
C14 Zr1 C5 C4 -174.7(4)
C13 Zr1 C5 C4 -142.6(4)
C15 Zr1 C5 C4 177.7(3)
C11 Zr1 C5 C4 -146.7(3)
C12 Zr1 C5 C4 -125.7(3)
C7 Zr1 C5 C4 75.4(3)
C8 Zr1 C5 C4 35.9(3)
C4 C5 C6 C7 -1.3(5)
Zr1 C5 C6 C7 69.3(3)
C4 C5 C6 Zr1 -70.7(3)
Cl1 Zr1 C6 C5 34.6(4)
Cl2 Zr1 C6 C5 150.2(3)
C14 Zr1 C6 C5 -102.6(4)
C13 Zr1 C6 C5 -72.3(4)
C15 Zr1 C6 C5 -125.6(3)
C11 Zr1 C6 C5 -110.0(3)
C12 Zr1 C6 C5 -72.1(4)
C7 Zr1 C6 C5 115.6(5)
C8 Zr1 C6 C5 78.4(3)
C4 Zr1 C6 C5 38.8(3)
Cl1 Zr1 C6 C7 -81.0(4)
Cl2 Zr1 C6 C7 34.6(3)
C14 Zr1 C6 C7 141.8(4)
C13 Zr1 C6 C7 172.1(4)
C5 Zr1 C6 C7 -115.6(5)
C15 Zr1 C6 C7 118.8(3)
C11 Zr1 C6 C7 134.4(3)
C12 Zr1 C6 C7 172.3(3)
C8 Zr1 C6 C7 -37.2(3)
C4 Zr1 C6 C7 -76.8(3)
C5 C6 C7 C8 -0.2(5)
Zr1 C6 C7 C8 68.1(3)
C5 C6 C7 Zr1 -68.3(3)
Cl1 Zr1 C7 C8 9.0(4)
C6 Zr1 C7 C8 -113.4(5)
Cl2 Zr1 C7 C8 100.1(3)
C14 Zr1 C7 C8 -152.1(4)
C13 Zr1 C7 C8 -122.9(4)
C5 Zr1 C7 C8 -76.6(3)
C15 Zr1 C7 C8 174.7(3)
C11 Zr1 C7 C8 165.7(3)
C12 Zr1 C7 C8 -128.5(4)
C4 Zr1 C7 C8 -35.6(3)
Cl1 Zr1 C7 C6 122.5(3)
Cl2 Zr1 C7 C6 -146.4(3)
C14 Zr1 C7 C6 -38.6(4)
C13 Zr1 C7 C6 -9.4(4)
C5 Zr1 C7 C6 36.8(3)
C15 Zr1 C7 C6 -71.9(4)
C11 Zr1 C7 C6 -80.8(5)
C12 Zr1 C7 C6 -15.1(6)
C8 Zr1 C7 C6 113.4(5)
C4 Zr1 C7 C6 77.9(3)
C6 C7 C8 C4 1.7(5)
Zr1 C7 C8 C4 66.3(3)
C6 C7 C8 C1 171.7(5)
Zr1 C7 C8 C1 -123.7(6)
C6 C7 C8 Zr1 -64.6(3)
C5 C4 C8 C7 -2.5(5)
C3 C4 C8 C7 174.3(4)
Zr1 C4 C8 C7 -64.5(3)
C5 C4 C8 C1 -175.8(4)
C3 C4 C8 C1 1.0(5)
Zr1 C4 C8 C1 122.2(3)
C5 C4 C8 Zr1 62.0(3)
C3 C4 C8 Zr1 -121.2(3)
C2 C1 C8 C7 -170.0(6)
C2 C1 C8 C4 0.1(5)
C2 C1 C8 Zr1 85.1(5)
Cl1 Zr1 C8 C7 -172.2(3)
C6 Zr1 C8 C7 38.4(3)
Cl2 Zr1 C8 C7 -76.0(3)
C14 Zr1 C8 C7 37.1(5)
C13 Zr1 C8 C7 81.7(4)
C5 Zr1 C8 C7 79.5(4)
C15 Zr1 C8 C7 -8.9(5)
C11 Zr1 C8 C7 -86.8(14)
C12 Zr1 C8 C7 125.4(5)
C4 Zr1 C8 C7 117.0(4)
Cl1 Zr1 C8 C4 70.8(2)
C6 Zr1 C8 C4 -78.6(3)
Cl2 Zr1 C8 C4 167.0(3)
C14 Zr1 C8 C4 -79.9(4)
C13 Zr1 C8 C4 -35.3(4)
C5 Zr1 C8 C4 -37.5(3)
C15 Zr1 C8 C4 -126.0(4)
C11 Zr1 C8 C4 156.1(13)
C12 Zr1 C8 C4 8.4(6)
C7 Zr1 C8 C4 -117.0(4)
Cl1 Zr1 C8 C1 -32.7(4)
C6 Zr1 C8 C1 177.9(5)
Cl2 Zr1 C8 C1 63.5(4)
C14 Zr1 C8 C1 176.6(5)
C13 Zr1 C8 C1 -138.8(5)
C5 Zr1 C8 C1 -141.0(5)
C15 Zr1 C8 C1 130.5(5)
C11 Zr1 C8 C1 52.6(16)
C12 Zr1 C8 C1 -95.1(6)
C7 Zr1 C8 C1 139.5(6)
C4 Zr1 C8 C1 -103.5(5)
Cl1 Zr1 C11 C12 -69.4(4)
C6 Zr1 C11 C12 85.4(4)
Cl2 Zr1 C11 C12 -165.6(4)
C14 Zr1 C11 C12 76.3(4)
C13 Zr1 C11 C12 35.5(4)
C5 Zr1 C11 C12 40.5(5)
C15 Zr1 C11 C12 115.1(6)
C7 Zr1 C11 C12 130.5(4)
C8 Zr1 C11 C12 -154.7(13)
C4 Zr1 C11 C12 -5.2(7)
Cl1 Zr1 C11 C15 175.4(4)
C6 Zr1 C11 C15 -29.8(5)
Cl2 Zr1 C11 C15 79.3(4)
C14 Zr1 C11 C15 -38.8(4)
C13 Zr1 C11 C15 -79.7(4)
C5 Zr1 C11 C15 -74.6(5)
C12 Zr1 C11 C15 -115.1(6)
C7 Zr1 C11 C15 15.4(6)
C8 Zr1 C11 C15 90.1(15)
C4 Zr1 C11 C15 -120.4(5)
C15 C11 C12 C13 1.8(7)
Zr1 C11 C12 C13 -64.4(4)
C15 C11 C12 Zr1 66.3(4)
Cl1 Zr1 C12 C13 -134.7(4)
C6 Zr1 C12 C13 -0.5(5)
Cl2 Zr1 C12 C13 133.6(4)
C14 Zr1 C12 C13 38.3(4)
C5 Zr1 C12 C13 -33.1(5)
C15 Zr1 C12 C13 80.5(5)
C11 Zr1 C12 C13 117.5(6)
C7 Zr1 C12 C13 9.1(7)
C8 Zr1 C12 C13 -70.4(6)
C4 Zr1 C12 C13 -65.2(5)
Cl1 Zr1 C12 C11 107.8(4)
C6 Zr1 C12 C11 -117.9(4)
Cl2 Zr1 C12 C11 16.1(4)
C14 Zr1 C12 C11 -79.2(4)
C13 Zr1 C12 C11 -117.5(6)
C5 Zr1 C12 C11 -150.6(4)
C15 Zr1 C12 C11 -36.9(4)
C7 Zr1 C12 C11 -108.4(5)
C8 Zr1 C12 C11 172.1(4)
C4 Zr1 C12 C11 177.4(3)
C11 C12 C13 C14 -2.1(7)
Zr1 C12 C13 C14 -67.2(4)
C11 C12 C13 Zr1 65.1(4)
Cl1 Zr1 C13 C12 45.6(4)
C6 Zr1 C13 C12 179.6(4)
Cl2 Zr1 C13 C12 -65.7(5)
C14 Zr1 C13 C12 -113.5(6)
C5 Zr1 C13 C12 148.2(5)
C15 Zr1 C13 C12 -75.2(4)
C11 Zr1 C13 C12 -35.5(4)
C7 Zr1 C13 C12 -175.3(3)
C8 Zr1 C13 C12 146.5(3)
C4 Zr1 C13 C12 128.1(4)
Cl1 Zr1 C13 C14 159.2(4)
C6 Zr1 C13 C14 -66.8(4)
Cl2 Zr1 C13 C14 47.9(5)
C5 Zr1 C13 C14 -98.2(4)
C15 Zr1 C13 C14 38.3(4)
C11 Zr1 C13 C14 78.1(4)
C12 Zr1 C13 C14 113.5(6)
C7 Zr1 C13 C14 -61.8(4)
C8 Zr1 C13 C14 -100.0(4)
C4 Zr1 C13 C14 -118.4(4)
C12 C13 C14 C15 1.5(7)
Zr1 C13 C14 C15 -67.1(4)
C12 C13 C14 Zr1 68.6(4)
Cl1 Zr1 C14 C13 -27.8(5)
C6 Zr1 C14 C13 110.1(4)
Cl2 Zr1 C14 C13 -145.9(4)
C5 Zr1 C14 C13 78.2(4)
C15 Zr1 C14 C13 -113.8(5)
C11 Zr1 C14 C13 -76.8(4)
C12 Zr1 C14 C13 -37.1(3)
C7 Zr1 C14 C13 130.2(4)
C8 Zr1 C14 C13 111.2(4)
C4 Zr1 C14 C13 75.0(4)
Cl1 Zr1 C14 C15 86.0(5)
C6 Zr1 C14 C15 -136.1(4)
Cl2 Zr1 C14 C15 -32.1(4)
C13 Zr1 C14 C15 113.8(5)
C5 Zr1 C14 C15 -167.9(4)
C11 Zr1 C14 C15 37.0(3)
C12 Zr1 C14 C15 76.7(4)
C7 Zr1 C14 C15 -116.0(4)
C8 Zr1 C14 C15 -135.0(3)
C4 Zr1 C14 C15 -171.2(3)
C12 C11 C15 C14 -0.8(6)
Zr1 C11 C15 C14 66.1(4)
C12 C11 C15 Zr1 -66.9(4)
C13 C14 C15 C11 -0.4(6)
Zr1 C14 C15 C11 -67.5(4)
C13 C14 C15 Zr1 67.0(4)
Cl1 Zr1 C15 C11 -5.4(5)
C6 Zr1 C15 C11 157.5(4)
Cl2 Zr1 C15 C11 -97.0(4)
C14 Zr1 C15 C11 113.4(6)
C13 Zr1 C15 C11 76.1(4)
C5 Zr1 C15 C11 127.3(4)
C12 Zr1 C15 C11 36.6(3)
C7 Zr1 C15 C11 -170.8(4)
C8 Zr1 C15 C11 -165.6(3)
C4 Zr1 C15 C11 130.0(4)
Cl1 Zr1 C15 C14 -118.8(4)
C6 Zr1 C15 C14 44.1(4)
Cl2 Zr1 C15 C14 149.5(4)
C13 Zr1 C15 C14 -37.3(4)
C5 Zr1 C15 C14 13.9(5)
C11 Zr1 C15 C14 -113.4(6)
C12 Zr1 C15 C14 -76.9(4)
C7 Zr1 C15 C14 75.8(4)
C8 Zr1 C15 C14 81.0(5)
C4 Zr1 C15 C14 16.5(6)
